data_7047499
loop_
_publ_author_name
'Dhara, Debabrata'
'Vijayakanth, Thangavel'
'Nayak, Mithilesh Kumar'
'Kalita, Pankaj'
'Boomishankar, Ramamoorthy'
'Yildiz, Cem Burak'
'Chandrasekhar, Vadapalli'
'Jana, Anukul'

_publ_section_title
;
 Contrasting reactivity of (boryl)(aryl)lithium-amide with electrophiles:
 N- vs. p-aryl-C-nucleophilic substitution.
;
_journal_issue 41
_journal_name_full 'Dalton transactions (Cambridge, England : 2003)'
_journal_page_first 14411
_journal_page_last 14415
_journal_paper_doi 10.1039/c8dt03201g
_journal_volume 47
_journal_year 2018
_chemical_formula_moiety 'C30 H39 B Cl3 N Si, C3 H7'
_chemical_formula_sum 'C33 H46 B Cl3 N Si'
_chemical_formula_weight 601.96
_space_group_crystal_system triclinic
_space_group_IT_number 2
_space_group_name_Hall '-P 1'
_space_group_name_H-M_alt 'P -1'
_symmetry_space_group_name_Hall '-P 1'
_symmetry_space_group_name_H-M 'P -1'
_atom_sites_solution_hydrogens geom
_atom_sites_solution_primary dual
_audit_creation_date 2018-05-16
_audit_creation_method
;
Olex2 1.2-alpha
(compiled 2018.04.26 svn.r3504 for OlexSys, GUI svn.r5492)
;
_audit_update_record
;
2018-06-07 deposited with the CCDC.
2018-09-10 downloaded from the CCDC.
;
_cell_angle_alpha 99.984(6)
_cell_angle_beta 99.791(6)
_cell_angle_gamma 93.044(8)
_cell_formula_units_Z 2
_cell_length_a 9.180(3)
_cell_length_b 13.123(4)
_cell_length_c 14.146(4)
_cell_measurement_reflns_used 3063
_cell_measurement_temperature 100(2)
_cell_measurement_theta_max 23.358
_cell_measurement_theta_min 2.47
_cell_volume 1647.9(9)
_computing_cell_refinement 'SAINT v8.37A (Bruker, 2015)'
_computing_data_collection 'Bruker APEX2'
_computing_data_reduction 'SAINT v8.37A (Bruker, 2015)'
_computing_molecular_graphics 'Olex2 (Dolomanov et al., 2009)'
_computing_publication_material 'Olex2 (Dolomanov et al., 2009)'
_computing_structure_refinement 'ShelXL (Sheldrick, 2015)'
_computing_structure_solution 'ShelXT (Sheldrick, 2015)'
_diffrn_ambient_temperature 100.15
_diffrn_detector 'Bruker APEX2 area detector'
_diffrn_detector_area_resol_mean 7.9
_diffrn_detector_type 'CCD area detector'
_diffrn_measured_fraction_theta_full 0.999
_diffrn_measured_fraction_theta_max 0.989
_diffrn_measurement_device 'three-circle diffractometer'
_diffrn_measurement_device_type 'Bruker SMART APEX2 area detector'
_diffrn_measurement_method '\w and \f scans'
_diffrn_radiation_monochromator 'mirror optics'
_diffrn_radiation_probe x-ray
_diffrn_radiation_type MoK\a
_diffrn_radiation_wavelength 0.71073
_diffrn_reflns_av_R_equivalents 0.0831
_diffrn_reflns_av_unetI/netI 0.0979
_diffrn_reflns_Laue_measured_fraction_full 0.999
_diffrn_reflns_Laue_measured_fraction_max 0.989
_diffrn_reflns_limit_h_max 9
_diffrn_reflns_limit_h_min -11
_diffrn_reflns_limit_k_max 17
_diffrn_reflns_limit_k_min -13
_diffrn_reflns_limit_l_max 18
_diffrn_reflns_limit_l_min -18
_diffrn_reflns_number 27921
_diffrn_reflns_point_group_measured_fraction_full 0.999
_diffrn_reflns_point_group_measured_fraction_max 0.989
_diffrn_reflns_theta_full 25.242
_diffrn_reflns_theta_max 27.700
_diffrn_reflns_theta_min 1.487
_diffrn_source 'microfocus sealed X-ray tube'
_diffrn_source_type 'Incoatec I\ms'
_diffrn_standards_number 0
_exptl_absorpt_coefficient_mu 0.337
_exptl_absorpt_correction_T_max 0.7456
_exptl_absorpt_correction_T_min 0.6714
_exptl_absorpt_correction_type multi-scan
_exptl_absorpt_process_details
'SADABS-2016/2 (Bruker,2016/2) was used for absorption correction. wR2(int) was 0.0710 before and 0.0627 after correction. The Ratio of minimum to maximum transmission is 0.9005. The \l/2 correction factor is Not present.'
_exptl_crystal_colour colorless
_exptl_crystal_density_diffrn 1.213
_exptl_crystal_density_method 'not measured'
_exptl_crystal_description block
_exptl_crystal_F_000 642
_exptl_crystal_size_max 0.13
_exptl_crystal_size_mid 0.13
_exptl_crystal_size_min 0.09
_refine_diff_density_max 0.831
_refine_diff_density_min -0.887
_refine_diff_density_rms 0.080
_refine_ls_extinction_coef 0.0056(15)
_refine_ls_extinction_expression Fc^*^=kFc[1+0.001xFc^2^\l^3^/sin(2\q)]^-1/4^
_refine_ls_extinction_method 'SHELXL-2016/4 (Sheldrick 2016)'
_refine_ls_goodness_of_fit_ref 1.094
_refine_ls_hydrogen_treatment constr
_refine_ls_matrix_type full
_refine_ls_number_parameters 364
_refine_ls_number_reflns 7616
_refine_ls_number_restraints 0
_refine_ls_restrained_S_all 1.094
_refine_ls_R_factor_all 0.1150
_refine_ls_R_factor_gt 0.0625
_refine_ls_shift/su_max 0.001
_refine_ls_shift/su_mean 0.000
_refine_ls_structure_factor_coef Fsqd
_refine_ls_weighting_details 'w=1/[\s^2^(Fo^2^)+(0.0737P)^2^] where P=(Fo^2^+2Fc^2^)/3'
_refine_ls_weighting_scheme calc
_refine_ls_wR_factor_gt 0.1476
_refine_ls_wR_factor_ref 0.1694
_reflns_Friedel_coverage 0.000
_reflns_number_gt 4737
_reflns_number_total 7616
_reflns_threshold_expression 'I > 2\s(I)'
_cod_data_source_file c8dt03201g2.cif
_cod_data_source_block 5
_cod_depositor_comments 'Adding full bibliography for 7047497--7047501.cif.'
_cod_original_cell_volume 1648.0(8)
_cod_database_code 7047499
_shelx_shelxl_version_number 2016/4
_shelx_space_group_comment
;
The symmetry employed for this shelxl refinement is uniquely defined
by the following loop, which should always be used as a source of
symmetry information in preference to the above space-group names.
They are only intended as comments.
;
_shelx_estimated_absorpt_t_max 0.970
_shelx_estimated_absorpt_t_min 0.957
_olex2_refinement_description
;
1. Fixed Uiso
 At 1.2 times of:
  All C(H) groups, All C(H,H) groups, All N(H) groups
 At 1.5 times of:
  All C(H,H,H) groups
2.a Ternary CH refined with riding coordinates:
 C21(H21), C61(H61)
2.b Secondary CH2 refined with riding coordinates:
 C3S(H3SA,H3SB), C1S(H1SA,H1SB)
2.c Aromatic/amide H refined with riding coordinates:
 N1(H1), C5(H5), C9P(H9P), C3(H3), C11P(H11P), C5P(H5P), C3P(H3P)
2.d Idealised Me refined as rotating group:
 C22(H22A,H22B,H22C), C15(H15A,H15B,H15C), C10(H10A,H10B,H10C), C12(H12A,H12B,
 H12C), C13(H13A,H13B,H13C), C63(H63A,H63B,H63C), C23(H23A,H23B,H23C), C14(H14A,
 H14B,H14C), C62(H62A,H62B,H62C), C11(H11A,H11B,H11C), C2S(H2SA,H2SB,H2SC)
;
_olex2_submission_special_instructions 'No special instructions were received'

loop_
_space_group_symop_operation_xyz
'x, y, z'
'-x, -y, -z'

loop_
_atom_site_label
_atom_site_type_symbol
_atom_site_fract_x
_atom_site_fract_y
_atom_site_fract_z
_atom_site_U_iso_or_equiv
_atom_site_adp_type
_atom_site_occupancy
_atom_site_site_symmetry_order
_atom_site_calc_flag
_atom_site_refinement_flags_posn
Cl2 Cl 1.05151(9) 0.77693(6) 0.89739(6) 0.0330(2) Uani 1 1 d .
Si1 Si 0.89896(9) 0.70139(7) 0.95484(6) 0.0226(2) Uani 1 1 d .
Cl1 Cl 1.01808(11) 0.63098(8) 1.05515(7) 0.0506(3) Uani 1 1 d .
Cl3 Cl 0.78403(10) 0.80832(9) 1.02501(9) 0.0665(4) Uani 1 1 d .
N1 N 0.4823(2) 0.38556(17) 0.65024(16) 0.0149(5) Uani 1 1 d .
H1 H 0.414708 0.414903 0.614525 0.018 Uiso 1 1 calc R
C6 C 0.7372(3) 0.4655(2) 0.7188(2) 0.0145(6) Uani 1 1 d .
C1 C 0.5840(3) 0.4588(2) 0.7206(2) 0.0143(6) Uani 1 1 d .
C21 C 0.3570(3) 0.5213(2) 0.7897(2) 0.0162(6) Uani 1 1 d .
H21 H 0.314734 0.449139 0.758268 0.019 Uiso 1 1 calc R
C8P C 0.2060(3) 0.1739(2) 0.5684(2) 0.0163(6) Uani 1 1 d .
C7P C 0.3237(3) 0.2339(2) 0.5444(2) 0.0158(6) Uani 1 1 d .
C1P C 0.5798(3) 0.2062(2) 0.6772(2) 0.0161(6) Uani 1 1 d .
C5 C 0.8282(3) 0.5399(2) 0.7891(2) 0.0173(6) Uani 1 1 d .
H5 H 0.931721 0.544701 0.788932 0.021 Uiso 1 1 calc R
C2P C 0.6138(3) 0.2155(2) 0.7793(2) 0.0173(6) Uani 1 1 d .
C2 C 0.5245(3) 0.5271(2) 0.7905(2) 0.0153(6) Uani 1 1 d .
C12P C 0.3011(3) 0.2641(2) 0.4528(2) 0.0166(6) Uani 1 1 d .
C9P C 0.0721(3) 0.1492(2) 0.5025(2) 0.0182(6) Uani 1 1 d .
H9P H -0.005156 0.108432 0.519054 0.022 Uiso 1 1 calc R
C6P C 0.6493(3) 0.1291(2) 0.6203(2) 0.0167(6) Uani 1 1 d .
C4 C 0.7740(3) 0.6082(2) 0.8603(2) 0.0170(6) Uani 1 1 d .
C10P C 0.0483(3) 0.1823(2) 0.4137(2) 0.0182(6) Uani 1 1 d .
C3 C 0.6197(3) 0.5998(2) 0.8584(2) 0.0175(6) Uani 1 1 d .
H3 H 0.580033 0.645578 0.905414 0.021 Uiso 1 1 calc R
C11P C 0.1651(3) 0.2381(2) 0.3893(2) 0.0203(7) Uani 1 1 d .
H11P H 0.152031 0.259031 0.327591 0.024 Uiso 1 1 calc R
C61 C 0.8060(3) 0.3985(2) 0.6406(2) 0.0184(6) Uani 1 1 d .
H61 H 0.727015 0.345025 0.601416 0.022 Uiso 1 1 calc R
C64 C 0.7871(3) 0.0813(2) 0.7666(2) 0.0218(7) Uani 1 1 d .
C5P C 0.7490(3) 0.0684(2) 0.6652(2) 0.0215(7) Uani 1 1 d .
H5P H 0.792364 0.016743 0.625785 0.026 Uiso 1 1 calc R
C3P C 0.7170(3) 0.1544(2) 0.8220(2) 0.0211(7) Uani 1 1 d .
H3P H 0.739955 0.163400 0.891129 0.025 Uiso 1 1 calc R
C22 C 0.2841(3) 0.5958(2) 0.7279(2) 0.0249(7) Uani 1 1 d .
H22A H 0.176649 0.589428 0.725361 0.037 Uiso 1 1 calc GR
H22B H 0.305125 0.578641 0.661562 0.037 Uiso 1 1 calc GR
H22C H 0.323964 0.667238 0.757055 0.037 Uiso 1 1 calc GR
C15 C 0.4222(3) 0.3242(2) 0.4190(2) 0.0216(7) Uani 1 1 d .
H15A H 0.393519 0.324704 0.349178 0.032 Uiso 1 1 calc GR
H15B H 0.515092 0.290942 0.430610 0.032 Uiso 1 1 calc GR
H15C H 0.436298 0.395669 0.455580 0.032 Uiso 1 1 calc GR
C10 C 0.5407(3) 0.2892(2) 0.8489(2) 0.0233(7) Uani 1 1 d .
H10A H 0.511756 0.253082 0.898758 0.035 Uiso 1 1 calc GR
H10B H 0.452416 0.312866 0.812258 0.035 Uiso 1 1 calc GR
H10C H 0.610833 0.349264 0.880342 0.035 Uiso 1 1 calc GR
C12 C 0.6215(3) 0.1133(2) 0.5102(2) 0.0218(7) Uani 1 1 d .
H12A H 0.666544 0.173395 0.489857 0.033 Uiso 1 1 calc GR
H12B H 0.514414 0.105700 0.485238 0.033 Uiso 1 1 calc GR
H12C H 0.665534 0.050469 0.483980 0.033 Uiso 1 1 calc GR
C13 C 0.2199(3) 0.1409(2) 0.6665(2) 0.0229(7) Uani 1 1 d .
H13A H 0.131201 0.096653 0.667940 0.034 Uiso 1 1 calc GR
H13B H 0.229894 0.202544 0.718083 0.034 Uiso 1 1 calc GR
H13C H 0.307717 0.102081 0.677067 0.034 Uiso 1 1 calc GR
C63 C 0.9334(3) 0.3416(2) 0.6849(2) 0.0245(7) Uani 1 1 d .
H63A H 1.013240 0.392342 0.723015 0.037 Uiso 1 1 calc GR
H63B H 0.970948 0.297606 0.632587 0.037 Uiso 1 1 calc GR
H63C H 0.897856 0.298332 0.727633 0.037 Uiso 1 1 calc GR
C23 C 0.3190(3) 0.5438(3) 0.8926(2) 0.0276(7) Uani 1 1 d .
H23A H 0.375982 0.501645 0.933923 0.041 Uiso 1 1 calc GR
H23B H 0.212688 0.526454 0.888646 0.041 Uiso 1 1 calc GR
H23C H 0.344022 0.617534 0.920733 0.041 Uiso 1 1 calc GR
C14 C -0.1016(3) 0.1614(3) 0.3471(2) 0.0271(7) Uani 1 1 d .
H14A H -0.161558 0.219712 0.361837 0.041 Uiso 1 1 calc GR
H14B H -0.152142 0.097578 0.357211 0.041 Uiso 1 1 calc GR
H14C H -0.088293 0.153376 0.278963 0.041 Uiso 1 1 calc GR
C62 C 0.8569(3) 0.4648(2) 0.5712(2) 0.0256(7) Uani 1 1 d .
H62A H 0.772116 0.497117 0.540441 0.038 Uiso 1 1 calc GR
H62B H 0.898198 0.420615 0.520783 0.038 Uiso 1 1 calc GR
H62C H 0.933095 0.518893 0.608108 0.038 Uiso 1 1 calc GR
C11 C 0.8965(3) 0.0149(3) 0.8144(2) 0.0288(8) Uani 1 1 d .
H11A H 0.996633 0.035329 0.805183 0.043 Uiso 1 1 calc GR
H11B H 0.869778 -0.058352 0.784632 0.043 Uiso 1 1 calc GR
H11C H 0.894043 0.024634 0.884379 0.043 Uiso 1 1 calc GR
B1 B 0.4673(3) 0.2760(2) 0.6260(2) 0.0154(7) Uani 1 1 d .
C2S C 0.4883(4) 0.8948(3) 0.7769(3) 0.0439(10) Uani 1 1 d .
H2SA H 0.476555 0.958963 0.750769 0.066 Uiso 1 1 calc GR
H2SB H 0.428541 0.837033 0.731075 0.066 Uiso 1 1 calc GR
H2SC H 0.592912 0.880523 0.785887 0.066 Uiso 1 1 calc GR
C3S C 0.5201(4) 0.9948(3) 0.9506(3) 0.0424(9) Uani 1 1 d .
H3SA H 0.627486 0.985787 0.957106 0.051 Uiso 1 1 calc R
H3SB H 0.503550 1.060821 0.927024 0.051 Uiso 1 1 calc R
C1S C 0.4373(4) 0.9071(3) 0.8735(3) 0.0461(10) Uani 1 1 d .
H1SA H 0.447888 0.841338 0.898373 0.055 Uiso 1 1 calc R
H1SB H 0.330482 0.918645 0.862877 0.055 Uiso 1 1 calc R

loop_
_atom_site_aniso_label
_atom_site_aniso_U_11
_atom_site_aniso_U_22
_atom_site_aniso_U_33
_atom_site_aniso_U_23
_atom_site_aniso_U_13
_atom_site_aniso_U_12
Cl2 0.0346(5) 0.0344(5) 0.0271(5) 0.0067(4) 0.0015(4) -0.0130(4)
Si1 0.0197(4) 0.0266(5) 0.0181(5) -0.0027(4) 0.0026(4) -0.0033(4)
Cl1 0.0569(6) 0.0537(6) 0.0333(5) 0.0224(5) -0.0191(5) -0.0243(5)
Cl3 0.0278(5) 0.0672(7) 0.0804(8) -0.0511(6) 0.0112(5) -0.0049(5)
N1 0.0149(12) 0.0175(12) 0.0108(12) 0.0021(10) -0.0001(10) -0.0013(10)
C6 0.0162(14) 0.0140(14) 0.0131(14) 0.0025(11) 0.0023(11) -0.0002(11)
C1 0.0175(14) 0.0129(14) 0.0122(14) 0.0035(11) 0.0014(11) 0.0000(11)
C21 0.0151(14) 0.0163(14) 0.0161(15) 0.0008(12) 0.0030(12) -0.0033(12)
C8P 0.0185(15) 0.0131(14) 0.0173(15) -0.0001(11) 0.0063(12) 0.0006(12)
C7P 0.0183(15) 0.0124(14) 0.0165(15) -0.0001(11) 0.0052(12) 0.0018(11)
C1P 0.0181(15) 0.0141(14) 0.0152(15) 0.0007(12) 0.0045(12) -0.0038(12)
C5 0.0128(14) 0.0200(15) 0.0199(16) 0.0053(12) 0.0040(12) 0.0010(12)
C2P 0.0183(15) 0.0145(14) 0.0186(16) 0.0024(12) 0.0042(12) -0.0029(12)
C2 0.0149(14) 0.0153(14) 0.0159(15) 0.0047(12) 0.0019(12) -0.0005(11)
C12P 0.0187(15) 0.0151(14) 0.0156(15) 0.0000(12) 0.0058(12) -0.0001(12)
C9P 0.0180(15) 0.0151(14) 0.0208(16) 0.0000(12) 0.0060(12) -0.0013(12)
C6P 0.0169(14) 0.0144(14) 0.0182(16) 0.0021(12) 0.0046(12) -0.0039(12)
C4 0.0177(15) 0.0192(15) 0.0121(14) 0.0012(12) 0.0000(12) -0.0022(12)
C10P 0.0189(15) 0.0149(15) 0.0184(16) -0.0012(12) 0.0014(12) 0.0008(12)
C3 0.0177(15) 0.0199(15) 0.0146(15) 0.0013(12) 0.0042(12) 0.0017(12)
C11P 0.0243(16) 0.0206(16) 0.0148(15) 0.0027(12) 0.0016(13) -0.0002(13)
C61 0.0176(15) 0.0180(15) 0.0189(16) -0.0006(12) 0.0063(12) -0.0007(12)
C64 0.0183(15) 0.0192(16) 0.0259(18) 0.0052(13) -0.0004(13) -0.0055(12)
C5P 0.0204(16) 0.0171(15) 0.0256(18) 0.0016(13) 0.0040(13) -0.0026(13)
C3P 0.0274(17) 0.0187(15) 0.0147(16) 0.0028(12) -0.0004(13) -0.0053(13)
C22 0.0138(15) 0.0328(18) 0.0265(18) 0.0044(14) 0.0006(13) -0.0002(13)
C15 0.0223(16) 0.0247(16) 0.0181(16) 0.0055(13) 0.0044(13) -0.0031(13)
C10 0.0331(18) 0.0225(16) 0.0141(16) 0.0013(13) 0.0059(13) 0.0015(14)
C12 0.0258(16) 0.0194(16) 0.0205(17) 0.0013(13) 0.0074(13) 0.0029(13)
C13 0.0203(16) 0.0264(17) 0.0228(17) 0.0093(14) 0.0033(13) -0.0046(13)
C63 0.0248(16) 0.0234(16) 0.0249(18) -0.0009(13) 0.0084(14) 0.0040(13)
C23 0.0218(16) 0.039(2) 0.0219(18) 0.0034(15) 0.0073(14) -0.0001(15)
C14 0.0211(16) 0.0316(18) 0.0258(18) 0.0042(14) -0.0007(14) -0.0028(14)
C62 0.0301(18) 0.0283(17) 0.0194(17) 0.0011(13) 0.0129(14) -0.0037(14)
C11 0.0239(17) 0.0302(18) 0.0302(19) 0.0074(15) -0.0027(14) 0.0022(14)
B1 0.0155(16) 0.0175(17) 0.0147(17) 0.0025(13) 0.0079(13) -0.0016(13)
C2S 0.038(2) 0.039(2) 0.049(3) 0.0020(19) 0.0014(19) -0.0099(18)
C3S 0.037(2) 0.038(2) 0.053(3) 0.0080(19) 0.0132(19) -0.0058(17)
C1S 0.037(2) 0.049(2) 0.046(3) 0.001(2) 0.0048(19) -0.0111(19)

loop_
_atom_type_symbol
_atom_type_description
_atom_type_scat_dispersion_real
_atom_type_scat_dispersion_imag
_atom_type_scat_source
C C 0.0033 0.0016 'International Tables Vol C Tables 4.2.6.8 and 6.1.1.4'
H H 0.0000 0.0000 'International Tables Vol C Tables 4.2.6.8 and 6.1.1.4'
B B 0.0013 0.0007 'International Tables Vol C Tables 4.2.6.8 and 6.1.1.4'
Cl Cl 0.1484 0.1585 'International Tables Vol C Tables 4.2.6.8 and 6.1.1.4'
N N 0.0061 0.0033 'International Tables Vol C Tables 4.2.6.8 and 6.1.1.4'
Si Si 0.0817 0.0704 'International Tables Vol C Tables 4.2.6.8 and 6.1.1.4'

loop_
_geom_angle_atom_site_label_1
_geom_angle_atom_site_label_2
_geom_angle_atom_site_label_3
_geom_angle
_geom_angle_site_symmetry_1
Cl1 Si1 Cl2 105.34(6) .
Cl1 Si1 Cl3 108.37(7) .
Cl3 Si1 Cl2 108.40(6) .
C4 Si1 Cl2 111.45(10) .
C4 Si1 Cl1 112.09(10) .
C4 Si1 Cl3 110.95(10) .
C1 N1 H1 113.2 .
B1 N1 H1 113.2 .
B1 N1 C1 133.5(2) .
C1 C6 C61 123.1(2) .
C5 C6 C1 117.7(2) .
C5 C6 C61 119.1(2) .
C6 C1 N1 121.4(2) .
C6 C1 C2 121.1(3) .
C2 C1 N1 117.5(2) .
C2 C21 H21 107.8 .
C2 C21 C23 113.0(2) .
C22 C21 H21 107.8 .
C22 C21 C2 110.0(2) .
C22 C21 C23 110.2(2) .
C23 C21 H21 107.8 .
C7P C8P C13 121.2(3) .
C9P C8P C7P 119.8(3) .
C9P C8P C13 118.9(2) .
C8P C7P B1 119.4(2) .
C12P C7P C8P 118.0(3) .
C12P C7P B1 122.1(2) .
C2P C1P C6P 117.2(3) .
C2P C1P B1 122.2(2) .
C6P C1P B1 120.6(3) .
C6 C5 H5 118.5 .
C6 C5 C4 123.1(3) .
C4 C5 H5 118.5 .
C1P C2P C10 123.0(3) .
C3P C2P C1P 120.5(3) .
C3P C2P C10 116.5(3) .
C1 C2 C21 120.5(2) .
C3 C2 C1 118.8(2) .
C3 C2 C21 120.6(2) .
C7P C12P C15 121.8(3) .
C11P C12P C7P 120.3(3) .
C11P C12P C15 117.9(3) .
C8P C9P H9P 119.0 .
C10P C9P C8P 122.0(3) .
C10P C9P H9P 119.0 .
C1P C6P C12 121.5(3) .
C5P C6P C1P 120.6(3) .
C5P C6P C12 117.9(3) .
C5 C4 Si1 121.6(2) .
C5 C4 C3 117.3(3) .
C3 C4 Si1 121.1(2) .
C9P C10P C11P 117.9(3) .
C9P C10P C14 120.9(3) .
C11P C10P C14 121.1(3) .
C2 C3 C4 122.1(3) .
C2 C3 H3 119.0 .
C4 C3 H3 119.0 .
C12P C11P H11P 119.1 .
C10P C11P C12P 121.9(3) .
C10P C11P H11P 119.1 .
C6 C61 H61 107.7 .
C63 C61 C6 112.3(2) .
C63 C61 H61 107.7 .
C63 C61 C62 110.8(2) .
C62 C61 C6 110.4(2) .
C62 C61 H61 107.7 .
C5P C64 C11 121.2(3) .
C3P C64 C5P 117.6(3) .
C3P C64 C11 121.2(3) .
C6P C5P C64 121.8(3) .
C6P C5P H5P 119.1 .
C64 C5P H5P 119.1 .
C2P C3P H3P 118.9 .
C64 C3P C2P 122.2(3) .
C64 C3P H3P 118.9 .
C21 C22 H22A 109.5 .
C21 C22 H22B 109.5 .
C21 C22 H22C 109.5 .
H22A C22 H22B 109.5 .
H22A C22 H22C 109.5 .
H22B C22 H22C 109.5 .
C12P C15 H15A 109.5 .
C12P C15 H15B 109.5 .
C12P C15 H15C 109.5 .
H15A C15 H15B 109.5 .
H15A C15 H15C 109.5 .
H15B C15 H15C 109.5 .
C2P C10 H10A 109.5 .
C2P C10 H10B 109.5 .
C2P C10 H10C 109.5 .
H10A C10 H10B 109.5 .
H10A C10 H10C 109.5 .
H10B C10 H10C 109.5 .
C6P C12 H12A 109.5 .
C6P C12 H12B 109.5 .
C6P C12 H12C 109.5 .
H12A C12 H12B 109.5 .
H12A C12 H12C 109.5 .
H12B C12 H12C 109.5 .
C8P C13 H13A 109.5 .
C8P C13 H13B 109.5 .
C8P C13 H13C 109.5 .
H13A C13 H13B 109.5 .
H13A C13 H13C 109.5 .
H13B C13 H13C 109.5 .
C61 C63 H63A 109.5 .
C61 C63 H63B 109.5 .
C61 C63 H63C 109.5 .
H63A C63 H63B 109.5 .
H63A C63 H63C 109.5 .
H63B C63 H63C 109.5 .
C21 C23 H23A 109.5 .
C21 C23 H23B 109.5 .
C21 C23 H23C 109.5 .
H23A C23 H23B 109.5 .
H23A C23 H23C 109.5 .
H23B C23 H23C 109.5 .
C10P C14 H14A 109.5 .
C10P C14 H14B 109.5 .
C10P C14 H14C 109.5 .
H14A C14 H14B 109.5 .
H14A C14 H14C 109.5 .
H14B C14 H14C 109.5 .
C61 C62 H62A 109.5 .
C61 C62 H62B 109.5 .
C61 C62 H62C 109.5 .
H62A C62 H62B 109.5 .
H62A C62 H62C 109.5 .
H62B C62 H62C 109.5 .
C64 C11 H11A 109.5 .
C64 C11 H11B 109.5 .
C64 C11 H11C 109.5 .
H11A C11 H11B 109.5 .
H11A C11 H11C 109.5 .
H11B C11 H11C 109.5 .
N1 B1 C7P 111.9(2) .
N1 B1 C1P 122.5(3) .
C1P B1 C7P 125.6(2) .
H2SA C2S H2SB 109.5 .
H2SA C2S H2SC 109.5 .
H2SB C2S H2SC 109.5 .
C1S C2S H2SA 109.5 .
C1S C2S H2SB 109.5 .
C1S C2S H2SC 109.5 .
C3S C3S H3SA 108.2 2_677
C3S C3S H3SB 108.2 2_677
C3S C3S C1S 116.3(4) 2_677
H3SA C3S H3SB 107.4 .
C1S C3S H3SA 108.2 .
C1S C3S H3SB 108.2 .
C2S C1S C3S 114.6(3) .
C2S C1S H1SA 108.6 .
C2S C1S H1SB 108.6 .
C3S C1S H1SA 108.6 .
C3S C1S H1SB 108.6 .
H1SA C1S H1SB 107.6 .

loop_
_geom_bond_atom_site_label_1
_geom_bond_atom_site_label_2
_geom_bond_distance
_geom_bond_site_symmetry_2
Cl2 Si1 2.0306(12) .
Si1 Cl1 2.0241(13) .
Si1 Cl3 2.0243(13) .
Si1 C4 1.834(3) .
N1 H1 0.8800 .
N1 C1 1.430(3) .
N1 B1 1.412(4) .
C6 C1 1.409(4) .
C6 C5 1.391(4) .
C6 C61 1.534(4) .
C1 C2 1.416(4) .
C21 H21 1.0000 .
C21 C2 1.534(4) .
C21 C22 1.528(4) .
C21 C23 1.537(4) .
C8P C7P 1.425(4) .
C8P C9P 1.396(4) .
C8P C13 1.511(4) .
C7P C12P 1.405(4) .
C7P B1 1.600(4) .
C1P C2P 1.407(4) .
C1P C6P 1.428(4) .
C1P B1 1.584(4) .
C5 H5 0.9500 .
C5 C4 1.403(4) .
C2P C3P 1.400(4) .
C2P C10 1.523(4) .
C2 C3 1.381(4) .
C12P C11P 1.396(4) .
C12P C15 1.518(4) .
C9P H9P 0.9500 .
C9P C10P 1.386(4) .
C6P C5P 1.389(4) .
C6P C12 1.511(4) .
C4 C3 1.411(4) .
C10P C11P 1.392(4) .
C10P C14 1.512(4) .
C3 H3 0.9500 .
C11P H11P 0.9500 .
C61 H61 1.0000 .
C61 C63 1.525(4) .
C61 C62 1.532(4) .
C64 C5P 1.396(4) .
C64 C3P 1.387(4) .
C64 C11 1.514(4) .
C5P H5P 0.9500 .
C3P H3P 0.9500 .
C22 H22A 0.9800 .
C22 H22B 0.9800 .
C22 H22C 0.9800 .
C15 H15A 0.9800 .
C15 H15B 0.9800 .
C15 H15C 0.9800 .
C10 H10A 0.9800 .
C10 H10B 0.9800 .
C10 H10C 0.9800 .
C12 H12A 0.9800 .
C12 H12B 0.9800 .
C12 H12C 0.9800 .
C13 H13A 0.9800 .
C13 H13B 0.9800 .
C13 H13C 0.9800 .
C63 H63A 0.9800 .
C63 H63B 0.9800 .
C63 H63C 0.9800 .
C23 H23A 0.9800 .
C23 H23B 0.9800 .
C23 H23C 0.9800 .
C14 H14A 0.9800 .
C14 H14B 0.9800 .
C14 H14C 0.9800 .
C62 H62A 0.9800 .
C62 H62B 0.9800 .
C62 H62C 0.9800 .
C11 H11A 0.9800 .
C11 H11B 0.9800 .
C11 H11C 0.9800 .
C2S H2SA 0.9800 .
C2S H2SB 0.9800 .
C2S H2SC 0.9800 .
C2S C1S 1.504(5) .
C3S C3S 1.492(7) 2_677
C3S H3SA 0.9900 .
C3S H3SB 0.9900 .
C3S C1S 1.511(5) .
C1S H1SA 0.9900 .
C1S H1SB 0.9900 .
